data_7123715
loop_
_publ_author_name
'Reinholdt, Anders'
'Bendix, Jesper'

_publ_section_title
;
 Platinum(II) as an assembly point for carbide and nitride ligands
;
_journal_name_full 'Chemical Communications'
_journal_paper_doi 10.1039/C9CC03411K
_journal_year 2019
_chemical_formula_moiety 'C67 H88 Cl4 Cr N O4 P2 Pt Ru, 2(C H2 Cl2)'
_chemical_formula_sum 'C69 H92 Cl8 Cr N O4 P2 Pt Ru'
_chemical_formula_weight 1693.13
_space_group_crystal_system triclinic
_space_group_IT_number 2
_space_group_name_Hall '-P 1'
_space_group_name_H-M_alt 'P -1'
_symmetry_space_group_name_Hall '-P 1'
_symmetry_space_group_name_H-M 'P -1'
_atom_sites_solution_hydrogens geom
_audit_creation_date 2017-08-09
_audit_creation_method
;
Olex2 1.2
(compiled 2015.09.30 svn.r3233 for OlexSys, GUI svn.r5103)
;
_audit_update_record
;
2019-05-01 deposited with the CCDC.    2019-06-21 downloaded from the CCDC.
;
_cell_angle_alpha 86.8201(13)
_cell_angle_beta 88.6083(13)
_cell_angle_gamma 73.9461(12)
_cell_formula_units_Z 2
_cell_length_a 13.8990(5)
_cell_length_b 14.2368(5)
_cell_length_c 18.9706(7)
_cell_measurement_reflns_used 9679
_cell_measurement_temperature 120(2)
_cell_measurement_theta_max 26.412
_cell_measurement_theta_min 2.612
_cell_volume 3601.7(2)
_computing_molecular_graphics 'Olex2 (Dolomanov et al., 2009)'
_computing_publication_material 'Olex2 (Dolomanov et al., 2009)'
_computing_structure_refinement 'ShelXL (Sheldrick, 2015)'
_computing_structure_solution 'olex2.solve (Bourhis et al., 2015)'
_diffrn_ambient_temperature 120(2)
_diffrn_measured_fraction_theta_full 0.999
_diffrn_measured_fraction_theta_max 0.999
_diffrn_measurement_device_type 'Bruker APEX-II CCD'
_diffrn_measurement_method '\f and \w scans'
_diffrn_radiation_type MoK\a
_diffrn_radiation_wavelength 0.71073
_diffrn_reflns_av_R_equivalents 0.0360
_diffrn_reflns_av_unetI/netI 0.0209
_diffrn_reflns_Laue_measured_fraction_full 0.999
_diffrn_reflns_Laue_measured_fraction_max 0.999
_diffrn_reflns_limit_h_max 17
_diffrn_reflns_limit_h_min -17
_diffrn_reflns_limit_k_max 17
_diffrn_reflns_limit_k_min -17
_diffrn_reflns_limit_l_max 23
_diffrn_reflns_limit_l_min -23
_diffrn_reflns_number 95397
_diffrn_reflns_point_group_measured_fraction_full 0.999
_diffrn_reflns_point_group_measured_fraction_max 0.999
_diffrn_reflns_theta_full 26.000
_diffrn_reflns_theta_max 26.372
_diffrn_reflns_theta_min 2.408
_diffrn_standards_number 0
_exptl_absorpt_coefficient_mu 2.680
_exptl_absorpt_correction_T_max 0.7454
_exptl_absorpt_correction_T_min 0.6686
_exptl_absorpt_correction_type multi-scan
_exptl_absorpt_process_details
;
SADABS-2016/2 (Bruker,2016/2) was used for absorption correction.
wR2(int) was 0.0674 before and 0.0499 after correction.
The Ratio of minimum to maximum transmission is 0.8970.
The \l/2 correction factor is Not present.
;
_exptl_crystal_colour 'clear reddish orange'
_exptl_crystal_colour_lustre clear
_exptl_crystal_colour_modifier reddish
_exptl_crystal_colour_primary orange
_exptl_crystal_density_diffrn 1.561
_exptl_crystal_description prism
_exptl_crystal_F_000 1714
_exptl_crystal_size_max 0.146
_exptl_crystal_size_mid 0.051
_exptl_crystal_size_min 0.041
_refine_diff_density_max 0.834
_refine_diff_density_min -0.692
_refine_diff_density_rms 0.069
_refine_ls_extinction_method none
_refine_ls_goodness_of_fit_ref 1.042
_refine_ls_hydrogen_treatment constr
_refine_ls_matrix_type full
_refine_ls_number_parameters 841
_refine_ls_number_reflns 14720
_refine_ls_number_restraints 6
_refine_ls_restrained_S_all 1.058
_refine_ls_R_factor_all 0.0255
_refine_ls_R_factor_gt 0.0210
_refine_ls_shift/su_max 0.002
_refine_ls_shift/su_mean 0.000
_refine_ls_structure_factor_coef Fsqd
_refine_ls_weighting_details 'w=1/[\s^2^(Fo^2^)+(0.0156P)^2^+4.2486P] where P=(Fo^2^+2Fc^2^)/3'
_refine_ls_weighting_scheme calc
_refine_ls_wR_factor_gt 0.0447
_refine_ls_wR_factor_ref 0.0465
_reflns_Friedel_coverage 0.000
_reflns_number_gt 13553
_reflns_number_total 14720
_reflns_threshold_expression 'I > 2\s(I)'
_cod_data_source_file c9cc03411k2.cif
_cod_data_source_block mo_d8v3035_0m-morten
_cod_database_code 7123715
_shelxl_version_number 2013-3
_shelx_space_group_comment
;
The symmetry employed for this shelxl refinement is uniquely defined
by the following loop, which should always be used as a source of
symmetry information in preference to the above space-group names.
They are only intended as comments.
;
_shelx_estimated_absorpt_t_max 0.898
_shelx_estimated_absorpt_t_min 0.696
_olex2_refinement_description
;
1. Fixed Uiso
 At 1.2 times of:
  All C(H) groups, All C(H,H) groups, All C(H,H,H,H) groups
2. Restrained distances
 Cl6-C69 \\sim Cl5A-C69 \\sim Cl5-C69 \\sim Cl6A-C69
 with sigma of 0.01
3. Others
 Sof(H69C)=Sof(H69D)=Sof(Cl6A)=Sof(Cl5A)=1-FVAR(1)
 Sof(Cl5)=Sof(Cl6)=Sof(H69A)=Sof(H69B)=FVAR(1)
 Sof(H37C)=Sof(H37D)=Sof(H34C)=Sof(H34D)=Sof(H32A)=Sof(H35C)=Sof(H35D)=
 Sof(C33A)=Sof(H33C)=Sof(H33D)=Sof(C36A)=Sof(H36C)=Sof(H36D)=1-FVAR(2)
 Sof(H37A)=Sof(H37B)=Sof(C33)=Sof(H33A)=Sof(H33B)=Sof(H34A)=Sof(H34B)=Sof(C36)=
 Sof(H36A)=Sof(H36B)=Sof(H32)=Sof(H35A)=Sof(H35B)=FVAR(2)
 Sof(C68A)=Sof(H68C)=Sof(H68D)=Sof(Cl8A)=1-FVAR(3)
 Sof(Cl8)=Sof(C68)=Sof(H68A)=Sof(H68B)=FVAR(3)
4.a Ternary CH refined with riding coordinates:
 C8(H8), C14(H14), C26(H26), C2(H2), C20(H20), C32(H32), C32(H32A)
4.b Secondary CH2 refined with riding coordinates:
 C37(H37A,H37B), C37(H37C,H37D), C15(H15A,H15B), C3(H3A,H3B), C25(H25A,H25B),
 C6(H6A,H6B), C18(H18A,H18B), C17(H17A,H17B), C19(H19A,H19B), C31(H31A,H31B),
 C12(H12A,H12B), C28(H28A,H28B), C22(H22A,H22B), C23(H23A,H23B), C33(H33A,H33B),
  C7(H7A,H7B), C5(H5A,H5B), C16(H16A,H16B), C27(H27A,H27B), C30(H30A,H30B),
 C11(H11A,H11B), C10(H10A,H10B), C34(H34A,H34B), C34(H34C,H34D), C24(H24A,H24B),
  C29(H29A,H29B), C9(H9A,H9B), C4(H4A,H4B), C36(H36A,H36B), C13(H13A,H13B),
 C21(H21A,H21B), C35(H35A,H35B), C35(H35C,H35D), C68(H68A,H68B), C69(H69A,H69B),
  C69(H69C,H69D), C33A(H33C,H33D), C36A(H36C,H36D), C68A(H68C,H68D)
4.c Aromatic/amide H refined with riding coordinates:
 C38(H38), C56(H56), C64(H64), C48(H48), C49(H49), C51(H51), C65(H65),
 C63(H63), C55(H55), C50(H50), C60(H60), C42(H42), C39(H39), C67(H67), C57(H57),
  C66(H66), C41(H41), C53(H53), C45(H45), C40(H40), C52(H52), C54(H54)
;
_olex2_submission_special_instructions 'No special instructions were received'

loop_
_space_group_symop_operation_xyz
'x, y, z'
'-x, -y, -z'

loop_
_atom_site_label
_atom_site_type_symbol
_atom_site_fract_x
_atom_site_fract_y
_atom_site_fract_z
_atom_site_U_iso_or_equiv
_atom_site_adp_type
_atom_site_occupancy
_atom_site_site_symmetry_order
_atom_site_calc_flag
_atom_site_refinement_flags_posn
_atom_site_refinement_flags_occupancy
_atom_site_disorder_assembly
_atom_site_disorder_group
Pt1 Pt 0.16789(2) 0.75085(2) 0.19012(2) 0.01435(3) Uani 1 1 d . . . .
Ru1 Ru 0.24889(2) 0.76024(2) 0.36613(2) 0.01565(4) Uani 1 1 d . . . .
Cr1 Cr 0.09177(3) 0.69459(3) 0.02285(2) 0.01584(7) Uani 1 1 d . . . .
Cl4 Cl 0.02417(4) 0.87440(5) 0.20771(3) 0.02803(13) Uani 1 1 d . . . .
Cl1 Cl 0.38806(4) 0.62117(4) 0.37299(3) 0.02254(12) Uani 1 1 d . . . .
Cl2 Cl 0.13626(4) 0.90233(4) 0.40711(3) 0.02608(13) Uani 1 1 d . . . .
Cl3 Cl 0.31225(4) 0.63451(4) 0.16213(3) 0.02588(13) Uani 1 1 d . . . .
P2 P 0.14080(4) 0.66033(4) 0.41262(3) 0.01718(12) Uani 1 1 d . . . .
P1 P 0.36685(5) 0.85864(4) 0.34923(3) 0.01882(12) Uani 1 1 d . . . .
Cl7 Cl 0.47632(6) 0.35227(6) 0.30275(4) 0.04527(19) Uani 1 1 d . . . .
Cl8 Cl 0.5665(2) 0.44428(14) 0.1898(3) 0.0416(7) Uani 0.784(17) 1 d . P A 1
O3 O 0.20230(12) 0.58143(11) 0.00808(8) 0.0193(3) Uani 1 1 d . . . .
O1 O 0.15923(11) 0.76182(11) -0.04357(8) 0.0188(3) Uani 1 1 d . . . .
C44 C 0.12660(17) 0.84722(16) -0.07412(11) 0.0169(4) Uani 1 1 d . . . .
O2 O -0.03307(11) 0.78713(11) -0.00269(8) 0.0190(3) Uani 1 1 d . . . .
N1 N 0.11848(14) 0.73007(14) 0.09541(10) 0.0193(4) Uani 1 1 d . . . .
O4 O 0.01038(12) 0.60949(12) 0.05221(8) 0.0200(3) Uani 1 1 d . . . .
C8 C 0.30910(18) 0.98531(17) 0.31410(13) 0.0222(5) Uani 1 1 d . . . .
H8 H 0.2657 1.0193 0.3531 0.027 Uiso 1 1 calc R . . .
C43 C 0.20114(17) 0.88020(17) -0.11924(12) 0.0198(5) Uani 1 1 d . . . .
C38 C 0.28507(19) 0.81039(19) -0.14323(15) 0.0303(6) Uani 1 1 d . . . .
H38 H 0.2949 0.7432 -0.1295 0.036 Uiso 1 1 calc R . . .
C37 C 0.2343(2) 0.65931(18) 0.53899(13) 0.0261(5) Uani 1 1 d . . . .
H37A H 0.1733 0.6919 0.5658 0.031 Uiso 0.663(6) 1 calc R P B 1
H37B H 0.2567 0.7105 0.5113 0.031 Uiso 0.663(6) 1 calc R P B 1
H37C H 0.1780 0.7197 0.5391 0.031 Uiso 0.337(6) 1 calc R P B 2
H37D H 0.2943 0.6776 0.5208 0.031 Uiso 0.337(6) 1 calc R P B 2
C56 C 0.4460(2) 0.2807(2) 0.0645(2) 0.0502(9) Uani 1 1 d . . . .
H56 H 0.4669 0.2213 0.0924 0.060 Uiso 1 1 calc R . . .
C15 C 0.47841(19) 0.77466(18) 0.47042(13) 0.0254(5) Uani 1 1 d . . . .
H15A H 0.4324 0.7336 0.4810 0.031 Uiso 1 1 calc R . . .
H15B H 0.5305 0.7401 0.4372 0.031 Uiso 1 1 calc R . . .
C14 C 0.41964(19) 0.87367(17) 0.43575(13) 0.0230(5) Uani 1 1 d . . . .
H14 H 0.4686 0.9129 0.4261 0.028 Uiso 1 1 calc R . . .
C64 C -0.0872(2) 0.3424(2) 0.16613(14) 0.0302(6) Uani 1 1 d . . . .
H64 H -0.0734 0.2743 0.1780 0.036 Uiso 1 1 calc R . . .
C3 C 0.57486(19) 0.83014(19) 0.30539(14) 0.0274(5) Uani 1 1 d . . . .
H3A H 0.5642 0.8996 0.2894 0.033 Uiso 1 1 calc R . . .
H3B H 0.5923 0.8232 0.3561 0.033 Uiso 1 1 calc R . . .
C59 C 0.21622(17) 0.49587(17) 0.03841(12) 0.0194(5) Uani 1 1 d . . . .
C25 C 0.03761(18) 0.52395(18) 0.37046(13) 0.0236(5) Uani 1 1 d . . . .
H25A H 0.0603 0.4816 0.4134 0.028 Uiso 1 1 calc R . . .
H25B H -0.0258 0.5730 0.3821 0.028 Uiso 1 1 calc R . . .
C6 C 0.5390(2) 0.7421(2) 0.17473(15) 0.0331(6) Uani 1 1 d . . . .
H6A H 0.5493 0.6725 0.1903 0.040 Uiso 1 1 calc R . . .
H6B H 0.5221 0.7495 0.1240 0.040 Uiso 1 1 calc R . . .
C18 C 0.3905(2) 0.94185(19) 0.55748(14) 0.0319(6) Uani 1 1 d . . . .
H18A H 0.4360 0.9839 0.5482 0.038 Uiso 1 1 calc R . . .
H18B H 0.3381 0.9747 0.5911 0.038 Uiso 1 1 calc R . . .
C17 C 0.4495(2) 0.84344(19) 0.59033(13) 0.0285(6) Uani 1 1 d . . . .
H17A H 0.4828 0.8538 0.6336 0.034 Uiso 1 1 calc R . . .
H17B H 0.4032 0.8036 0.6038 0.034 Uiso 1 1 calc R . . .
C46 C -0.04817(17) 0.87171(17) -0.03552(11) 0.0177(5) Uani 1 1 d . . . .
C48 C -0.18309(18) 1.02971(18) -0.06108(12) 0.0221(5) Uani 1 1 d . . . .
H48 H -0.1337 1.0594 -0.0794 0.026 Uiso 1 1 calc R . . .
C19 C 0.3416(2) 0.92984(19) 0.48826(13) 0.0299(6) Uani 1 1 d . . . .
H19A H 0.3073 0.9952 0.4669 0.036 Uiso 1 1 calc R . . .
H19B H 0.2906 0.8941 0.4983 0.036 Uiso 1 1 calc R . . .
C49 C -0.28281(19) 1.08395(19) -0.05907(13) 0.0280(6) Uani 1 1 d . . . .
H49 H -0.3015 1.1506 -0.0757 0.034 Uiso 1 1 calc R . . .
C31 C -0.0425(2) 0.6931(2) 0.49771(14) 0.0329(6) Uani 1 1 d . . . .
H31A H -0.0024 0.6736 0.5412 0.040 Uiso 1 1 calc R . . .
H31B H -0.0555 0.6338 0.4799 0.040 Uiso 1 1 calc R . . .
C12 C 0.1878(2) 1.09889(18) 0.22908(14) 0.0296(6) Uani 1 1 d . . . .
H12A H 0.1457 1.1014 0.1873 0.035 Uiso 1 1 calc R . . .
H12B H 0.1436 1.1302 0.2678 0.035 Uiso 1 1 calc R . . .
C51 C -0.3280(2) 0.9432(2) -0.00837(17) 0.0369(7) Uani 1 1 d . . . .
H51 H -0.3778 0.9137 0.0093 0.044 Uiso 1 1 calc R . . .
C28 C -0.1450(2) 0.8551(2) 0.39789(17) 0.0388(7) Uani 1 1 d . . . .
H28A H -0.1304 0.9112 0.4197 0.047 Uiso 1 1 calc R . . .
H28B H -0.1854 0.8802 0.3552 0.047 Uiso 1 1 calc R . . .
C65 C -0.1775(2) 0.4055(2) 0.18567(14) 0.0314(6) Uani 1 1 d . . . .
H65 H -0.2255 0.3809 0.2115 0.038 Uiso 1 1 calc R . . .
C62 C -0.03546(18) 0.47873(18) 0.11249(12) 0.0212(5) Uani 1 1 d . . . .
C63 C -0.0171(2) 0.37858(19) 0.12927(13) 0.0262(5) Uani 1 1 d . . . .
H63 H 0.0443 0.3348 0.1152 0.031 Uiso 1 1 calc R . . .
C26 C 0.01700(19) 0.73653(18) 0.44202(12) 0.0240(5) Uani 1 1 d . . . .
H26 H 0.0313 0.7930 0.4646 0.029 Uiso 1 1 calc R . . .
C47 C -0.15485(17) 0.93168(17) -0.03625(12) 0.0187(5) Uani 1 1 d . . . .
C61 C 0.04200(17) 0.52065(17) 0.07798(11) 0.0188(5) Uani 1 1 d . . . .
C55 C 0.5121(2) 0.3066(2) 0.01718(16) 0.0368(7) Uani 1 1 d . . . .
H55 H 0.5785 0.2656 0.0129 0.044 Uiso 1 1 calc R . . .
C22 C 0.1925(2) 0.4420(2) 0.26535(14) 0.0297(6) Uani 1 1 d . . . .
H22A H 0.1679 0.4847 0.2229 0.036 Uiso 1 1 calc R . . .
H22B H 0.2555 0.3934 0.2524 0.036 Uiso 1 1 calc R . . .
C1 C 0.21351(16) 0.76042(16) 0.28228(12) 0.0169(4) Uani 1 1 d . . . .
C23 C 0.1155(2) 0.38905(19) 0.28880(14) 0.0292(6) Uani 1 1 d . . . .
H23A H 0.1423 0.3417 0.3286 0.035 Uiso 1 1 calc R . . .
H23B H 0.1016 0.3521 0.2494 0.035 Uiso 1 1 calc R . . .
C33 C 0.1859(3) 0.5045(3) 0.5240(2) 0.0221(10) Uani 0.663(6) 1 d . P B 1
H33A H 0.1781 0.4590 0.4883 0.026 Uiso 0.663(6) 1 calc R P B 1
H33B H 0.1217 0.5261 0.5501 0.026 Uiso 0.663(6) 1 calc R P B 1
C7 C 0.45222(19) 0.80555(18) 0.21669(13) 0.0245(5) Uani 1 1 d . . . .
H7A H 0.3917 0.7830 0.2111 0.029 Uiso 1 1 calc R . . .
H7B H 0.4374 0.8743 0.1980 0.029 Uiso 1 1 calc R . . .
C5 C 0.6355(2) 0.7708(2) 0.18496(15) 0.0322(6) Uani 1 1 d . . . .
H5A H 0.6911 0.7261 0.1595 0.039 Uiso 1 1 calc R . . .
H5B H 0.6276 0.8381 0.1648 0.039 Uiso 1 1 calc R . . .
C50 C -0.35501(19) 1.0407(2) -0.03285(15) 0.0343(6) Uani 1 1 d . . . .
H50 H -0.4233 1.0778 -0.0316 0.041 Uiso 1 1 calc R . . .
C60 C 0.14103(18) 0.46538(18) 0.07494(12) 0.0221(5) Uani 1 1 d . . . .
H60 H 0.1588 0.4029 0.0992 0.027 Uiso 1 1 calc R . . .
C16 C 0.5277(2) 0.7892(2) 0.53864(14) 0.0305(6) Uani 1 1 d . . . .
H16A H 0.5642 0.7247 0.5603 0.037 Uiso 1 1 calc R . . .
H16B H 0.5768 0.8270 0.5277 0.037 Uiso 1 1 calc R . . .
C27 C -0.04703(18) 0.78199(19) 0.37720(14) 0.0280(6) Uani 1 1 d . . . .
H27A H -0.0084 0.8155 0.3451 0.034 Uiso 1 1 calc R . . .
H27B H -0.0621 0.7293 0.3513 0.034 Uiso 1 1 calc R . . .
C30 C -0.1429(3) 0.7674(2) 0.51528(17) 0.0471(8) Uani 1 1 d . . . .
H30A H -0.1820 0.7353 0.5480 0.057 Uiso 1 1 calc R . . .
H30B H -0.1296 0.8223 0.5394 0.057 Uiso 1 1 calc R . . .
C11 C 0.2641(2) 1.15528(19) 0.21142(15) 0.0353(7) Uani 1 1 d . . . .
H11A H 0.3052 1.1271 0.1704 0.042 Uiso 1 1 calc R . . .
H11B H 0.2290 1.2244 0.1985 0.042 Uiso 1 1 calc R . . .
C10 C 0.3316(2) 1.15098(19) 0.27377(16) 0.0356(7) Uani 1 1 d . . . .
H10A H 0.2911 1.1838 0.3137 0.043 Uiso 1 1 calc R . . .
H10B H 0.3820 1.1863 0.2607 0.043 Uiso 1 1 calc R . . .
C2 C 0.47813(18) 0.79996(17) 0.29550(13) 0.0218(5) Uani 1 1 d . . . .
H2 H 0.4952 0.7288 0.3103 0.026 Uiso 1 1 calc R . . .
C42 C 0.18881(18) 0.97873(18) -0.13847(13) 0.0237(5) Uani 1 1 d . . . .
H42 H 0.1324 1.0269 -0.1217 0.028 Uiso 1 1 calc R . . .
C39 C 0.3542(2) 0.8386(2) -0.18704(18) 0.0454(8) Uani 1 1 d . . . .
H39 H 0.4109 0.7907 -0.2038 0.054 Uiso 1 1 calc R . . .
C34 C 0.2708(2) 0.45020(19) 0.57635(14) 0.0326(6) Uani 1 1 d . . . .
H34A H 0.2484 0.3996 0.6048 0.039 Uiso 0.663(6) 1 calc R P B 1
H34B H 0.3308 0.4166 0.5489 0.039 Uiso 0.663(6) 1 calc R P B 1
H34C H 0.2090 0.4354 0.5947 0.039 Uiso 0.337(6) 1 calc R P B 2
H34D H 0.3247 0.3879 0.5770 0.039 Uiso 0.337(6) 1 calc R P B 2
C20 C 0.11697(17) 0.57667(16) 0.34785(12) 0.0178(5) Uani 1 1 d . . . .
H20 H 0.0895 0.6191 0.3051 0.021 Uiso 1 1 calc R . . .
C24 C 0.01922(19) 0.4615(2) 0.31177(14) 0.0306(6) Uani 1 1 d . . . .
H24A H -0.0291 0.4255 0.3288 0.037 Uiso 1 1 calc R . . .
H24B H -0.0106 0.5048 0.2707 0.037 Uiso 1 1 calc R . . .
C67 C -0.12771(19) 0.54141(19) 0.13101(13) 0.0260(5) Uani 1 1 d . . . .
H67 H -0.1424 0.6094 0.1186 0.031 Uiso 1 1 calc R . . .
C29 C -0.2038(2) 0.8070(2) 0.44961(18) 0.0453(8) Uani 1 1 d . . . .
H29A H -0.2213 0.7529 0.4270 0.054 Uiso 1 1 calc R . . .
H29B H -0.2669 0.8555 0.4628 0.054 Uiso 1 1 calc R . . .
C58 C 0.31811(18) 0.42798(17) 0.03096(13) 0.0222(5) Uani 1 1 d . . . .
C9 C 0.3849(2) 1.04424(18) 0.29690(15) 0.0295(6) Uani 1 1 d . . . .
H9A H 0.4305 1.0134 0.2586 0.035 Uiso 1 1 calc R . . .
H9B H 0.4258 1.0432 0.3391 0.035 Uiso 1 1 calc R . . .
C57 C 0.3497(2) 0.3404(2) 0.07152(18) 0.0431(8) Uani 1 1 d . . . .
H57 H 0.3046 0.3216 0.1042 0.052 Uiso 1 1 calc R . . .
C4 C 0.66086(19) 0.7658(2) 0.26296(15) 0.0309(6) Uani 1 1 d . . . .
H4A H 0.7219 0.7877 0.2684 0.037 Uiso 1 1 calc R . . .
H4B H 0.6752 0.6972 0.2819 0.037 Uiso 1 1 calc R . . .
C66 C -0.1982(2) 0.5044(2) 0.16768(15) 0.0329(6) Uani 1 1 d . . . .
H66 H -0.2609 0.5473 0.1804 0.039 Uiso 1 1 calc R . . .
C36 C 0.3180(4) 0.6041(3) 0.5917(2) 0.0340(12) Uani 0.663(6) 1 d . P B 1
H36A H 0.3827 0.5850 0.5659 0.041 Uiso 0.663(6) 1 calc R P B 1
H36B H 0.3240 0.6490 0.6283 0.041 Uiso 0.663(6) 1 calc R P B 1
C41 C 0.2583(2) 1.0064(2) -0.18184(16) 0.0349(6) Uani 1 1 d . . . .
H41 H 0.2496 1.0736 -0.1949 0.042 Uiso 1 1 calc R . . .
C53 C 0.38551(18) 0.45299(19) -0.01675(13) 0.0253(5) Uani 1 1 d . . . .
H53 H 0.3653 0.5124 -0.0448 0.030 Uiso 1 1 calc R . . .
C13 C 0.23884(19) 0.99153(17) 0.25145(13) 0.0251(5) Uani 1 1 d . . . .
H13A H 0.2777 0.9582 0.2112 0.030 Uiso 1 1 calc R . . .
H13B H 0.1873 0.9577 0.2651 0.030 Uiso 1 1 calc R . . .
C45 C 0.02712(17) 0.90466(17) -0.06969(12) 0.0199(5) Uani 1 1 d . . . .
H45 H 0.0103 0.9690 -0.0910 0.024 Uiso 1 1 calc R . . .
C32 C 0.2095(3) 0.5890(2) 0.48878(16) 0.0477(9) Uani 1 1 d . . . .
H32 H 0.2766 0.5586 0.4673 0.057 Uiso 0.663(6) 1 calc R P B 1
H32A H 0.1471 0.5862 0.5151 0.057 Uiso 0.337(6) 1 calc R P B 2
C40 C 0.3410(2) 0.9365(2) -0.20651(19) 0.0465(8) Uani 1 1 d . . . .
H40 H 0.3885 0.9557 -0.2367 0.056 Uiso 1 1 calc R . . .
C21 C 0.21366(18) 0.50407(18) 0.32319(13) 0.0230(5) Uani 1 1 d . . . .
H21A H 0.2611 0.5404 0.3049 0.028 Uiso 1 1 calc R . . .
H21B H 0.2453 0.4608 0.3638 0.028 Uiso 1 1 calc R . . .
C52 C -0.22817(18) 0.88887(19) -0.00977(14) 0.0272(5) Uani 1 1 d . . . .
H52 H -0.2098 0.8224 0.0073 0.033 Uiso 1 1 calc R . . .
C54 C 0.48166(19) 0.3924(2) -0.02394(15) 0.0315(6) Uani 1 1 d . . . .
H54 H 0.5267 0.4099 -0.0572 0.038 Uiso 1 1 calc R . . .
C35 C 0.2990(3) 0.5181(2) 0.62542(19) 0.0659(12) Uani 1 1 d . . . .
H35A H 0.2442 0.5389 0.6604 0.079 Uiso 0.663(6) 1 calc R P B 1
H35B H 0.3596 0.4811 0.6516 0.079 Uiso 0.663(6) 1 calc R P B 1
H35C H 0.2847 0.4974 0.6743 0.079 Uiso 0.337(6) 1 calc R P B 2
H35D H 0.3723 0.5079 0.6214 0.079 Uiso 0.337(6) 1 calc R P B 2
C68 C 0.4565(4) 0.4467(4) 0.2379(3) 0.0265(12) Uani 0.784(17) 1 d . P A 1
H68A H 0.4322 0.5102 0.2603 0.032 Uiso 0.784(17) 1 calc R P A 1
H68B H 0.4042 0.4408 0.2053 0.032 Uiso 0.784(17) 1 calc R P A 1
Cl5 Cl 0.98288(11) 0.19053(13) 0.35369(10) 0.0793(6) Uani 0.6954(19) 1 d D P C 1
Cl6 Cl 0.81127(11) 0.12562(11) 0.32273(10) 0.0723(5) Uani 0.6954(19) 1 d D P C 1
C69 C 0.9321(3) 0.0896(3) 0.3442(3) 0.0964(18) Uani 1 1 d D . . .
H69A H 0.9702 0.0480 0.3071 0.116 Uiso 0.6954(19) 1 calc R P C 1
H69B H 0.9400 0.0495 0.3891 0.116 Uiso 0.6954(19) 1 calc R P C 1
H69C H 0.8954 0.0509 0.3193 0.116 Uiso 0.3046(19) 1 calc R P C 2
H69D H 1.0043 0.0558 0.3394 0.116 Uiso 0.3046(19) 1 calc R P C 2
Cl6A Cl 0.9121(4) 0.1973(3) 0.3003(2) 0.0936(18) Uani 0.3046(19) 1 d D P C 2
Cl5A Cl 0.9027(2) 0.08304(17) 0.42886(12) 0.0445(8) Uani 0.3046(19) 1 d D P C 2
C33A C 0.2531(6) 0.4911(5) 0.4984(4) 0.023(2) Uani 0.337(6) 1 d . P B 2
H33C H 0.3185 0.4753 0.4733 0.028 Uiso 0.337(6) 1 calc R P B 2
H33D H 0.2106 0.4562 0.4757 0.028 Uiso 0.337(6) 1 calc R P B 2
C36A C 0.2541(7) 0.6168(6) 0.6164(4) 0.028(2) Uani 0.337(6) 1 d . P B 2
H36C H 0.2966 0.6518 0.6390 0.034 Uiso 0.337(6) 1 calc R P B 2
H36D H 0.1892 0.6316 0.6421 0.034 Uiso 0.337(6) 1 calc R P B 2
C68A C 0.493(2) 0.4627(14) 0.2529(11) 0.045(6) Uani 0.216(17) 1 d . P A 2
H68C H 0.4284 0.5143 0.2508 0.054 Uiso 0.216(17) 1 calc R P A 2
H68D H 0.5418 0.4883 0.2773 0.054 Uiso 0.216(17) 1 calc R P A 2
Cl8A Cl 0.5363(17) 0.4331(9) 0.1664(8) 0.056(4) Uani 0.216(17) 1 d . P A 2

loop_
_atom_site_aniso_label
_atom_site_aniso_U_11
_atom_site_aniso_U_22
_atom_site_aniso_U_33
_atom_site_aniso_U_23
_atom_site_aniso_U_13
_atom_site_aniso_U_12
Pt1 0.01389(4) 0.01481(4) 0.01387(4) 0.00207(3) -0.00153(3) -0.00360(3)
Ru1 0.01741(9) 0.01320(9) 0.01597(9) -0.00059(7) -0.00403(7) -0.00330(7)
Cr1 0.01404(17) 0.01830(18) 0.01378(17) 0.00090(13) -0.00134(13) -0.00236(14)
Cl4 0.0220(3) 0.0317(3) 0.0219(3) 0.0012(2) -0.0002(2) 0.0063(2)
Cl1 0.0203(3) 0.0161(3) 0.0295(3) 0.0008(2) -0.0063(2) -0.0020(2)
Cl2 0.0246(3) 0.0171(3) 0.0355(3) -0.0068(2) 0.0006(2) -0.0031(2)
Cl3 0.0193(3) 0.0271(3) 0.0263(3) -0.0062(2) -0.0038(2) 0.0032(2)
P2 0.0218(3) 0.0157(3) 0.0138(3) 0.0007(2) -0.0022(2) -0.0049(2)
P1 0.0216(3) 0.0150(3) 0.0206(3) -0.0001(2) -0.0057(2) -0.0060(2)
Cl7 0.0501(4) 0.0373(4) 0.0396(4) 0.0146(3) 0.0052(3) -0.0009(3)
Cl8 0.0351(8) 0.0350(6) 0.0530(15) 0.0009(7) 0.0193(8) -0.0093(6)
O3 0.0180(8) 0.0183(8) 0.0200(8) 0.0009(6) 0.0001(6) -0.0028(6)
O1 0.0172(8) 0.0185(8) 0.0187(8) 0.0025(6) -0.0003(6) -0.0021(6)
C44 0.0177(11) 0.0194(11) 0.0140(11) -0.0021(9) -0.0036(9) -0.0053(9)
O2 0.0164(8) 0.0205(8) 0.0182(8) 0.0029(6) -0.0013(6) -0.0027(6)
N1 0.0171(9) 0.0203(10) 0.0186(10) 0.0019(8) -0.0009(8) -0.0026(8)
O4 0.0167(8) 0.0223(9) 0.0207(8) 0.0008(7) -0.0005(6) -0.0055(7)
C8 0.0273(13) 0.0154(11) 0.0239(12) -0.0013(9) -0.0058(10) -0.0053(10)
C43 0.0178(11) 0.0224(12) 0.0195(12) 0.0002(9) -0.0012(9) -0.0064(9)
C38 0.0270(13) 0.0206(13) 0.0413(16) 0.0017(11) 0.0083(12) -0.0043(11)
C37 0.0365(14) 0.0220(13) 0.0216(13) 0.0017(10) -0.0084(11) -0.0108(11)
C56 0.0338(17) 0.0314(16) 0.074(2) 0.0160(16) 0.0030(16) 0.0065(13)
C15 0.0238(13) 0.0274(13) 0.0246(13) 0.0003(10) -0.0033(10) -0.0064(10)
C14 0.0281(13) 0.0207(12) 0.0225(12) 0.0007(9) -0.0088(10) -0.0103(10)
C64 0.0363(15) 0.0276(14) 0.0312(14) -0.0014(11) -0.0043(12) -0.0161(12)
C3 0.0259(13) 0.0305(14) 0.0287(14) 0.0027(11) -0.0058(11) -0.0128(11)
C59 0.0212(12) 0.0215(12) 0.0147(11) -0.0018(9) -0.0022(9) -0.0041(9)
C25 0.0194(12) 0.0282(13) 0.0258(13) -0.0069(10) 0.0027(10) -0.0102(10)
C6 0.0352(15) 0.0288(14) 0.0372(16) -0.0076(12) 0.0053(12) -0.0116(12)
C18 0.0498(17) 0.0250(13) 0.0239(13) -0.0023(10) -0.0072(12) -0.0146(12)
C17 0.0357(15) 0.0313(14) 0.0224(13) 0.0035(10) -0.0081(11) -0.0160(12)
C46 0.0193(11) 0.0206(12) 0.0125(10) -0.0033(9) -0.0028(8) -0.0038(9)
C48 0.0210(12) 0.0246(13) 0.0180(12) -0.0009(9) -0.0002(9) -0.0019(10)
C19 0.0390(15) 0.0216(13) 0.0265(14) -0.0054(10) -0.0104(11) -0.0027(11)
C49 0.0240(13) 0.0266(13) 0.0271(13) 0.0005(10) 0.0007(10) 0.0032(10)
C31 0.0454(17) 0.0279(14) 0.0244(13) 0.0034(11) 0.0123(12) -0.0103(12)
C12 0.0366(15) 0.0209(13) 0.0263(13) 0.0004(10) -0.0088(11) 0.0005(11)
C51 0.0199(13) 0.0376(16) 0.0524(18) 0.0023(13) 0.0049(12) -0.0078(12)
C28 0.0272(14) 0.0307(15) 0.0520(19) 0.0063(13) 0.0118(13) 0.0001(12)
C65 0.0338(15) 0.0402(16) 0.0269(14) -0.0017(11) 0.0047(11) -0.0219(13)
C62 0.0244(12) 0.0269(13) 0.0143(11) -0.0009(9) -0.0024(9) -0.0104(10)
C63 0.0280(13) 0.0258(13) 0.0273(13) -0.0068(10) -0.0013(10) -0.0104(11)
C26 0.0293(13) 0.0236(13) 0.0188(12) -0.0008(9) 0.0079(10) -0.0073(10)
C47 0.0169(11) 0.0234(12) 0.0147(11) -0.0032(9) -0.0014(9) -0.0034(9)
C61 0.0223(12) 0.0237(12) 0.0111(10) -0.0021(9) -0.0023(9) -0.0071(10)
C55 0.0239(14) 0.0308(15) 0.0497(18) -0.0110(13) -0.0029(12) 0.0041(11)
C22 0.0323(14) 0.0366(15) 0.0256(13) -0.0152(11) 0.0069(11) -0.0166(12)
C1 0.0148(10) 0.0123(10) 0.0234(12) 0.0013(8) 0.0007(9) -0.0038(8)
C23 0.0306(14) 0.0302(14) 0.0315(14) -0.0117(11) -0.0001(11) -0.0144(11)
C33 0.025(2) 0.0215(19) 0.0211(19) 0.0049(14) -0.0036(16) -0.0089(16)
C7 0.0252(13) 0.0249(13) 0.0258(13) -0.0046(10) -0.0024(10) -0.0101(10)
C5 0.0285(14) 0.0274(14) 0.0398(16) -0.0010(12) 0.0090(12) -0.0072(11)
C50 0.0171(12) 0.0355(16) 0.0432(17) 0.0001(12) 0.0015(11) 0.0043(11)
C60 0.0226(12) 0.0232(12) 0.0185(12) 0.0034(9) -0.0004(9) -0.0039(10)
C16 0.0272(14) 0.0397(16) 0.0259(13) 0.0078(11) -0.0078(11) -0.0125(12)
C27 0.0224(13) 0.0278(14) 0.0285(14) 0.0078(11) 0.0070(10) -0.0002(10)
C30 0.057(2) 0.0392(17) 0.0434(18) -0.0046(14) 0.0331(16) -0.0123(15)
C11 0.0498(18) 0.0172(13) 0.0343(15) 0.0057(11) -0.0021(13) -0.0027(12)
C10 0.0458(17) 0.0172(13) 0.0457(17) 0.0021(12) -0.0048(13) -0.0119(12)
C2 0.0218(12) 0.0189(12) 0.0256(13) 0.0007(9) -0.0025(10) -0.0075(10)
C42 0.0190(12) 0.0215(12) 0.0299(13) 0.0007(10) -0.0034(10) -0.0044(10)
C39 0.0325(16) 0.0348(16) 0.066(2) -0.0019(15) 0.0257(15) -0.0065(13)
C34 0.0419(16) 0.0244(13) 0.0296(14) 0.0117(11) -0.0132(12) -0.0075(12)
C20 0.0209(11) 0.0180(11) 0.0149(11) 0.0003(9) -0.0014(9) -0.0064(9)
C24 0.0248(13) 0.0387(15) 0.0329(15) -0.0111(12) -0.0020(11) -0.0142(12)
C67 0.0271(13) 0.0275(13) 0.0236(13) 0.0003(10) 0.0021(10) -0.0084(11)
C29 0.0369(17) 0.0332(16) 0.061(2) 0.0019(14) 0.0228(15) -0.0036(13)
C58 0.0210(12) 0.0203(12) 0.0235(12) -0.0026(9) -0.0011(10) -0.0024(10)
C9 0.0359(15) 0.0191(12) 0.0359(15) 0.0037(11) -0.0105(12) -0.0116(11)
C57 0.0287(15) 0.0331(16) 0.060(2) 0.0172(14) 0.0083(14) 0.0001(12)
C4 0.0230(13) 0.0294(14) 0.0409(16) 0.0086(12) -0.0004(11) -0.0101(11)
C66 0.0284(14) 0.0381(16) 0.0326(15) -0.0044(12) 0.0077(11) -0.0101(12)
C36 0.040(3) 0.041(3) 0.027(2) 0.0060(18) -0.014(2) -0.021(2)
C41 0.0304(14) 0.0247(14) 0.0512(18) 0.0084(12) 0.0023(13) -0.0124(11)
C53 0.0236(13) 0.0272(13) 0.0232(13) -0.0016(10) 0.0009(10) -0.0035(10)
C13 0.0320(14) 0.0172(12) 0.0253(13) -0.0001(10) -0.0089(10) -0.0050(10)
C45 0.0200(12) 0.0176(11) 0.0208(12) 0.0009(9) -0.0011(9) -0.0031(9)
C32 0.088(3) 0.0207(14) 0.0358(16) 0.0089(12) -0.0377(17) -0.0154(15)
C40 0.0365(17) 0.0393(17) 0.065(2) 0.0066(15) 0.0224(15) -0.0166(14)
C21 0.0216(12) 0.0272(13) 0.0233(12) -0.0095(10) 0.0066(10) -0.0109(10)
C52 0.0202(12) 0.0249(13) 0.0346(14) 0.0010(11) 0.0003(10) -0.0034(10)
C54 0.0231(13) 0.0366(15) 0.0339(15) -0.0099(12) 0.0052(11) -0.0058(11)
C35 0.110(3) 0.0405(19) 0.048(2) 0.0135(16) -0.055(2) -0.020(2)
C68 0.022(2) 0.024(2) 0.031(2) 0.0068(17) 0.0036(17) -0.0032(16)
Cl5 0.0563(9) 0.0942(12) 0.1054(14) -0.0620(10) 0.0415(9) -0.0432(8)
Cl6 0.0533(8) 0.0569(8) 0.1089(13) -0.0079(8) -0.0332(8) -0.0155(7)
C69 0.064(3) 0.060(3) 0.159(5) 0.028(3) -0.009(3) -0.011(2)
Cl6A 0.132(4) 0.061(2) 0.060(2) 0.0290(17) 0.037(2) 0.011(2)
Cl5A 0.0696(18) 0.0303(13) 0.0305(13) -0.0039(9) 0.0134(11) -0.0089(12)
C33A 0.024(5) 0.020(4) 0.023(4) 0.006(3) -0.007(3) -0.003(3)
C36A 0.031(5) 0.042(5) 0.016(4) 0.001(3) -0.006(3) -0.016(4)
C68A 0.062(16) 0.023(8) 0.047(11) 0.002(7) -0.014(10) -0.006(9)
Cl8A 0.067(7) 0.037(3) 0.047(4) 0.007(3) 0.028(5) 0.013(4)

loop_
_atom_type_symbol
_atom_type_description
_atom_type_scat_dispersion_real
_atom_type_scat_dispersion_imag
_atom_type_scat_source
C C 0.0033 0.0016 'International Tables Vol C Tables 4.2.6.8 and 6.1.1.4'
H H 0.0000 0.0000 'International Tables Vol C Tables 4.2.6.8 and 6.1.1.4'
Cl Cl 0.1484 0.1585 'International Tables Vol C Tables 4.2.6.8 and 6.1.1.4'
Cr Cr 0.3209 0.6236 'International Tables Vol C Tables 4.2.6.8 and 6.1.1.4'
N N 0.0061 0.0033 'International Tables Vol C Tables 4.2.6.8 and 6.1.1.4'
O O 0.0106 0.0060 'International Tables Vol C Tables 4.2.6.8 and 6.1.1.4'
P P 0.1023 0.0942 'International Tables Vol C Tables 4.2.6.8 and 6.1.1.4'
Pt Pt -1.7033 8.3905 'International Tables Vol C Tables 4.2.6.8 and 6.1.1.4'
Ru Ru -1.2594 0.8363 'International Tables Vol C Tables 4.2.6.8 and 6.1.1.4'

loop_
_geom_angle_atom_site_label_1
_geom_angle_atom_site_label_2
_geom_angle_atom_site_label_3
_geom_angle
Cl3 Pt1 Cl4 174.55(2)
N1 Pt1 Cl4 90.22(6)
N1 Pt1 Cl3 86.11(6)
C1 Pt1 Cl4 91.53(7)
C1 Pt1 Cl3 92.42(7)
C1 Pt1 N1 175.35(9)
Cl1 Ru1 P2 89.84(2)
Cl1 Ru1 P1 87.58(2)
Cl2 Ru1 Cl1 155.56(2)
Cl2 Ru1 P2 90.88(2)
Cl2 Ru1 P1 86.03(2)
P1 Ru1 P2 166.43(2)
C1 Ru1 Cl1 101.61(8)
C1 Ru1 Cl2 102.70(8)
C1 Ru1 P2 94.21(8)
C1 Ru1 P1 99.37(8)
O3 Cr1 O4 89.31(7)
O1 Cr1 O3 85.57(7)
O1 Cr1 O4 155.80(7)
O2 Cr1 O3 153.50(7)
O2 Cr1 O1 89.20(7)
O2 Cr1 O4 84.90(7)
N1 Cr1 O3 102.60(8)
N1 Cr1 O1 101.72(9)
N1 Cr1 O2 103.90(8)
N1 Cr1 O4 102.48(9)
C26 P2 Ru1 112.07(8)
C26 P2 C20 106.98(11)
C20 P2 Ru1 113.40(7)
C32 P2 Ru1 104.49(12)
C32 P2 C26 109.87(15)
C32 P2 C20 110.03(12)
C8 P1 Ru1 113.84(8)
C8 P1 C14 104.55(11)
C14 P1 Ru1 109.85(8)
C2 P1 Ru1 113.42(8)
C2 P1 C8 110.25(11)
C2 P1 C14 104.09(11)
C59 O3 Cr1 126.90(15)
C44 O1 Cr1 128.91(14)
O1 C44 C43 115.07(19)
O1 C44 C45 123.9(2)
C45 C44 C43 121.0(2)
C46 O2 Cr1 128.69(15)
Cr1 N1 Pt1 169.86(12)
C61 O4 Cr1 126.43(15)
P1 C8 H8 105.9
C9 C8 P1 113.80(17)
C9 C8 H8 105.9
C9 C8 C13 111.0(2)
C13 C8 P1 113.68(16)
C13 C8 H8 105.9
C38 C43 C44 118.8(2)
C38 C43 C42 119.4(2)
C42 C43 C44 121.8(2)
C43 C38 H38 119.9
C39 C38 C43 120.1(2)
C39 C38 H38 119.9
H37A C37 H37B 108.0
H37C C37 H37D 107.6
C36 C37 H37A 109.4
C36 C37 H37B 109.4
C32 C37 H37A 109.4
C32 C37 H37B 109.4
C32 C37 H37C 108.7
C32 C37 H37D 108.7
C32 C37 C36 111.2(3)
C32 C37 C36A 114.1(4)
C36A C37 H37C 108.7
C36A C37 H37D 108.7
C55 C56 H56 119.7
C55 C56 C57 120.5(3)
C57 C56 H56 119.7
H15A C15 H15B 108.0
C14 C15 H15A 109.5
C14 C15 H15B 109.5
C16 C15 H15A 109.5
C16 C15 H15B 109.5
C16 C15 C14 110.9(2)
P1 C14 H14 106.9
C15 C14 P1 111.78(16)
C15 C14 H14 106.9
C19 C14 P1 114.07(17)
C19 C14 C15 109.8(2)
C19 C14 H14 106.9
C65 C64 H64 120.1
C63 C64 H64 120.1
C63 C64 C65 119.8(2)
H3A C3 H3B 108.1
C2 C3 H3A 109.6
C2 C3 H3B 109.6
C4 C3 H3A 109.6
C4 C3 H3B 109.6
C4 C3 C2 110.2(2)
O3 C59 C60 123.3(2)
O3 C59 C58 116.1(2)
C60 C59 C58 120.6(2)
H25A C25 H25B 108.0
C20 C25 H25A 109.4
C20 C25 H25B 109.4
C24 C25 H25A 109.4
C24 C25 H25B 109.4
C24 C25 C20 111.1(2)
H6A C6 H6B 108.0
C7 C6 H6A 109.4
C7 C6 H6B 109.4
C5 C6 H6A 109.4
C5 C6 H6B 109.4
C5 C6 C7 111.3(2)
H18A C18 H18B 108.0
C17 C18 H18A 109.3
C17 C18 H18B 109.3
C17 C18 C19 111.4(2)
C19 C18 H18A 109.3
C19 C18 H18B 109.3
C18 C17 H17A 109.5
C18 C17 H17B 109.5
H17A C17 H17B 108.1
C16 C17 C18 110.6(2)
C16 C17 H17A 109.5
C16 C17 H17B 109.5
O2 C46 C47 114.4(2)
O2 C46 C45 123.7(2)
C45 C46 C47 121.8(2)
C49 C48 H48 119.8
C49 C48 C47 120.4(2)
C47 C48 H48 119.8
C14 C19 H19A 109.4
C14 C19 H19B 109.4
C18 C19 C14 111.3(2)
C18 C19 H19A 109.4
C18 C19 H19B 109.4
H19A C19 H19B 108.0
C48 C49 H49 120.0
C50 C49 C48 119.9(2)
C50 C49 H49 120.0
H31A C31 H31B 108.0
C26 C31 H31A 109.4
C26 C31 H31B 109.4
C26 C31 C30 111.3(2)
C30 C31 H31A 109.4
C30 C31 H31B 109.4
H12A C12 H12B 108.0
C11 C12 H12A 109.3
C11 C12 H12B 109.3
C11 C12 C13 111.5(2)
C13 C12 H12A 109.3
C13 C12 H12B 109.3
C50 C51 H51 120.0
C52 C51 H51 120.0
C52 C51 C50 120.1(3)
H28A C28 H28B 108.1
C27 C28 H28A 109.5
C27 C28 H28B 109.5
C29 C28 H28A 109.5
C29 C28 H28B 109.5
C29 C28 C27 110.5(2)
C64 C65 H65 119.9
C66 C65 C64 120.2(2)
C66 C65 H65 119.9
C63 C62 C61 121.9(2)
C67 C62 C63 118.8(2)
C67 C62 C61 119.2(2)
C64 C63 C62 120.8(2)
C64 C63 H63 119.6
C62 C63 H63 119.6
P2 C26 H26 105.1
C31 C26 P2 118.98(18)
C31 C26 H26 105.1
C31 C26 C27 111.8(2)
C27 C26 P2 109.62(16)
C27 C26 H26 105.1
C48 C47 C46 122.1(2)
C52 C47 C46 118.7(2)
C52 C47 C48 119.2(2)
O4 C61 C62 115.8(2)
O4 C61 C60 123.7(2)
C60 C61 C62 120.4(2)
C56 C55 H55 120.1
C56 C55 C54 119.8(3)
C54 C55 H55 120.1
H22A C22 H22B 107.9
C23 C22 H22A 109.2
C23 C22 H22B 109.2
C23 C22 C21 111.9(2)
C21 C22 H22A 109.2
C21 C22 H22B 109.2
Ru1 C1 Pt1 174.52(14)
C22 C23 H23A 109.6
C22 C23 H23B 109.6
C22 C23 C24 110.4(2)
H23A C23 H23B 108.1
C24 C23 H23A 109.6
C24 C23 H23B 109.6
H33A C33 H33B 108.1
C34 C33 H33A 109.5
C34 C33 H33B 109.5
C32 C33 H33A 109.5
C32 C33 H33B 109.5
C32 C33 C34 110.5(3)
C6 C7 H7A 109.5
C6 C7 H7B 109.5
C6 C7 C2 110.8(2)
H7A C7 H7B 108.1
C2 C7 H7A 109.5
C2 C7 H7B 109.5
C6 C5 H5A 109.5
C6 C5 H5B 109.5
H5A C5 H5B 108.1
C4 C5 C6 110.9(2)
C4 C5 H5A 109.5
C4 C5 H5B 109.5
C49 C50 C51 120.2(2)
C49 C50 H50 119.9
C51 C50 H50 119.9
C59 C60 H60 118.0
C61 C60 C59 124.0(2)
C61 C60 H60 118.0
C15 C16 H16A 109.5
C15 C16 H16B 109.5
C17 C16 C15 110.6(2)
C17 C16 H16A 109.5
C17 C16 H16B 109.5
H16A C16 H16B 108.1
C28 C27 C26 112.0(2)
C28 C27 H27A 109.2
C28 C27 H27B 109.2
C26 C27 H27A 109.2
C26 C27 H27B 109.2
H27A C27 H27B 107.9
C31 C30 H30A 109.2
C31 C30 H30B 109.2
H30A C30 H30B 107.9
C29 C30 C31 111.9(2)
C29 C30 H30A 109.2
C29 C30 H30B 109.2
C12 C11 H11A 109.5
C12 C11 H11B 109.5
H11A C11 H11B 108.1
C10 C11 C12 110.8(2)
C10 C11 H11A 109.5
C10 C11 H11B 109.5
C11 C10 H10A 109.5
C11 C10 H10B 109.5
C11 C10 C9 110.9(2)
H10A C10 H10B 108.1
C9 C10 H10A 109.5
C9 C10 H10B 109.5
P1 C2 H2 105.3
C3 C2 P1 118.11(17)
C3 C2 C7 110.5(2)
C3 C2 H2 105.3
C7 C2 P1 111.29(16)
C7 C2 H2 105.3
C43 C42 H42 119.9
C41 C42 C43 120.2(2)
C41 C42 H42 119.9
C38 C39 H39 119.9
C38 C39 C40 120.2(3)
C40 C39 H39 119.9
C33 C34 H34A 109.0
C33 C34 H34B 109.0
H34A C34 H34B 107.8
H34C C34 H34D 107.6
C35 C34 C33 113.0(3)
C35 C34 H34A 109.0
C35 C34 H34B 109.0
C35 C34 H34C 108.6
C35 C34 H34D 108.6
C35 C34 C33A 114.6(3)
C33A C34 H34C 108.6
C33A C34 H34D 108.6
P2 C20 H20 105.8
C25 C20 P2 115.26(16)
C25 C20 H20 105.8
C21 C20 P2 112.29(16)
C21 C20 C25 111.14(19)
C21 C20 H20 105.8
C25 C24 H24A 109.3
C25 C24 H24B 109.3
C23 C24 C25 111.6(2)
C23 C24 H24A 109.3
C23 C24 H24B 109.3
H24A C24 H24B 108.0
C62 C67 H67 120.0
C66 C67 C62 120.0(2)
C66 C67 H67 120.0
C28 C29 C30 110.4(3)
C28 C29 H29A 109.6
C28 C29 H29B 109.6
C30 C29 H29A 109.6
C30 C29 H29B 109.6
H29A C29 H29B 108.1
C57 C58 C59 122.2(2)
C53 C58 C59 119.3(2)
C53 C58 C57 118.4(2)
C8 C9 C10 111.1(2)
C8 C9 H9A 109.4
C8 C9 H9B 109.4
C10 C9 H9A 109.4
C10 C9 H9B 109.4
H9A C9 H9B 108.0
C56 C57 C58 120.4(3)
C56 C57 H57 119.8
C58 C57 H57 119.8
C3 C4 H4A 109.3
C3 C4 H4B 109.3
C5 C4 C3 111.5(2)
C5 C4 H4A 109.3
C5 C4 H4B 109.3
H4A C4 H4B 108.0
C65 C66 C67 120.3(3)
C65 C66 H66 119.8
C67 C66 H66 119.8
C37 C36 H36A 109.0
C37 C36 H36B 109.0
H36A C36 H36B 107.8
C35 C36 C37 113.0(3)
C35 C36 H36A 109.0
C35 C36 H36B 109.0
C42 C41 H41 119.9
C42 C41 C40 120.3(2)
C40 C41 H41 119.9
C58 C53 H53 119.6
C54 C53 C58 120.8(2)
C54 C53 H53 119.6
C8 C13 H13A 109.5
C8 C13 H13B 109.5
C12 C13 C8 110.5(2)
C12 C13 H13A 109.5
C12 C13 H13B 109.5
H13A C13 H13B 108.1
C44 C45 H45 118.5
C46 C45 C44 123.0(2)
C46 C45 H45 118.5
P2 C32 H32 101.8
P2 C32 H32A 93.6
C37 C32 P2 109.00(18)
C37 C32 H32 101.8
C37 C32 H32A 93.6
C33 C32 P2 124.4(3)
C33 C32 C37 114.3(3)
C33 C32 H32 101.8
C33A C32 P2 130.2(4)
C33A C32 C37 119.5(4)
C33A C32 H32A 93.6
C39 C40 C41 119.8(3)
C39 C40 H40 120.1
C41 C40 H40 120.1
C22 C21 C20 111.0(2)
C22 C21 H21A 109.4
C22 C21 H21B 109.4
C20 C21 H21A 109.4
C20 C21 H21B 109.4
H21A C21 H21B 108.0
C51 C52 C47 120.2(2)
C51 C52 H52 119.9
C47 C52 H52 119.9
C55 C54 C53 120.1(3)
C55 C54 H54 120.0
C53 C54 H54 120.0
C34 C35 H35A 108.5
C34 C35 H35B 108.5
C34 C35 H35C 107.7
C34 C35 H35D 107.7
C36 C35 C34 115.2(3)
C36 C35 H35A 108.5
C36 C35 H35B 108.5
H35A C35 H35B 107.5
H35C C35 H35D 107.1
C36A C35 C34 118.4(4)
C36A C35 H35C 107.7
C36A C35 H35D 107.7
Cl7 C68 Cl8 111.6(3)
Cl7 C68 H68A 109.3
Cl7 C68 H68B 109.3
Cl8 C68 H68A 109.3
Cl8 C68 H68B 109.3
H68A C68 H68B 108.0
Cl5 C69 H69A 109.1
Cl5 C69 H69B 109.1
Cl6 C69 Cl5 112.3(3)
Cl6 C69 H69A 109.1
Cl6 C69 H69B 109.1
H69A C69 H69B 107.9
H69C C69 H69D 106.8
Cl6A C69 H69C 107.2
Cl6A C69 H69D 107.2
Cl5A C69 H69C 107.2
Cl5A C69 H69D 107.2
Cl5A C69 Cl6A 120.6(4)
C34 C33A H33C 108.2
C34 C33A H33D 108.2
C32 C33A C34 116.3(5)
C32 C33A H33C 108.2
C32 C33A H33D 108.2
H33C C33A H33D 107.4
C37 C36A H36C 108.1
C37 C36A H36D 108.1
C35 C36A C37 116.8(6)
C35 C36A H36C 108.1
C35 C36A H36D 108.1
H36C C36A H36D 107.3
Cl7 C68A H68C 109.7
Cl7 C68A H68D 109.7
H68C C68A H68D 108.2
Cl8A C68A Cl7 109.9(14)
Cl8A C68A H68C 109.7
Cl8A C68A H68D 109.7

loop_
_geom_bond_atom_site_label_1
_geom_bond_atom_site_label_2
_geom_bond_distance
Pt1 Cl4 2.2989(6)
Pt1 Cl3 2.2932(6)
Pt1 N1 2.0046(19)
Pt1 C1 1.899(2)
Ru1 Cl1 2.3546(6)
Ru1 Cl2 2.3475(6)
Ru1 P2 2.4569(6)
Ru1 P1 2.4388(6)
Ru1 C1 1.676(2)
Cr1 O3 1.9221(16)
Cr1 O1 1.9205(16)
Cr1 O2 1.9201(16)
Cr1 N1 1.579(2)
Cr1 O4 1.9262(16)
P2 C26 1.854(2)
P2 C20 1.854(2)
P2 C32 1.843(3)
P1 C8 1.853(2)
P1 C14 1.861(2)
P1 C2 1.853(2)
Cl7 C68 1.739(4)
Cl7 C68A 1.86(2)
Cl8 C68 1.754(5)
O3 C59 1.284(3)
O1 C44 1.284(3)
C44 C43 1.486(3)
C44 C45 1.402(3)
O2 C46 1.291(3)
O4 C61 1.291(3)
C8 H8 1.0000
C8 C9 1.537(3)
C8 C13 1.540(3)
C43 C38 1.392(3)
C43 C42 1.394(3)
C38 H38 0.9500
C38 C39 1.383(4)
C37 H37A 0.9900
C37 H37B 0.9900
C37 H37C 0.9900
C37 H37D 0.9900
C37 C36 1.560(5)
C37 C32 1.529(4)
C37 C36A 1.559(8)
C56 H56 0.9500
C56 C55 1.376(4)
C56 C57 1.381(4)
C15 H15A 0.9900
C15 H15B 0.9900
C15 C14 1.541(3)
C15 C16 1.529(3)
C14 H14 1.0000
C14 C19 1.538(4)
C64 H64 0.9500
C64 C65 1.382(4)
C64 C63 1.382(4)
C3 H3A 0.9900
C3 H3B 0.9900
C3 C2 1.539(3)
C3 C4 1.531(4)
C59 C60 1.394(3)
C59 C58 1.486(3)
C25 H25A 0.9900
C25 H25B 0.9900
C25 C20 1.537(3)
C25 C24 1.531(3)
C6 H6A 0.9900
C6 H6B 0.9900
C6 C7 1.528(4)
C6 C5 1.525(4)
C18 H18A 0.9900
C18 H18B 0.9900
C18 C17 1.522(4)
C18 C19 1.533(3)
C17 H17A 0.9900
C17 H17B 0.9900
C17 C16 1.519(4)
C46 C47 1.492(3)
C46 C45 1.393(3)
C48 H48 0.9500
C48 C49 1.388(3)
C48 C47 1.399(3)
C19 H19A 0.9900
C19 H19B 0.9900
C49 H49 0.9500
C49 C50 1.385(4)
C31 H31A 0.9900
C31 H31B 0.9900
C31 C26 1.533(3)
C31 C30 1.541(4)
C12 H12A 0.9900
C12 H12B 0.9900
C12 C11 1.518(4)
C12 C13 1.537(3)
C51 H51 0.9500
C51 C50 1.390(4)
C51 C52 1.389(4)
C28 H28A 0.9900
C28 H28B 0.9900
C28 C27 1.525(3)
C28 C29 1.515(4)
C65 H65 0.9500
C65 C66 1.381(4)
C62 C63 1.397(3)
C62 C61 1.491(3)
C62 C67 1.394(3)
C63 H63 0.9500
C26 H26 1.0000
C26 C27 1.539(3)
C47 C52 1.395(3)
C61 C60 1.385(3)
C55 H55 0.9500
C55 C54 1.380(4)
C22 H22A 0.9900
C22 H22B 0.9900
C22 C23 1.515(4)
C22 C21 1.530(3)
C23 H23A 0.9900
C23 H23B 0.9900
C23 C24 1.517(4)
C33 H33A 0.9900
C33 H33B 0.9900
C33 C34 1.564(4)
C33 C32 1.457(5)
C7 H7A 0.9900
C7 H7B 0.9900
C7 C2 1.539(3)
C5 H5A 0.9900
C5 H5B 0.9900
C5 C4 1.523(4)
C50 H50 0.9500
C60 H60 0.9500
C16 H16A 0.9900
C16 H16B 0.9900
C27 H27A 0.9900
C27 H27B 0.9900
C30 H30A 0.9900
C30 H30B 0.9900
C30 C29 1.516(5)
C11 H11A 0.9900
C11 H11B 0.9900
C11 C10 1.515(4)
C10 H10A 0.9900
C10 H10B 0.9900
C10 C9 1.540(3)
C2 H2 1.0000
C42 H42 0.9500
C42 C41 1.379(4)
C39 H39 0.9500
C39 C40 1.385(4)
C34 H34A 0.9900
C34 H34B 0.9900
C34 H34C 0.9900
C34 H34D 0.9900
C34 C35 1.511(4)
C34 C33A 1.559(7)
C20 H20 1.0000
C20 C21 1.532(3)
C24 H24A 0.9900
C24 H24B 0.9900
C67 H67 0.9500
C67 C66 1.390(4)
C29 H29A 0.9900
C29 H29B 0.9900
C58 C57 1.396(4)
C58 C53 1.390(3)
C9 H9A 0.9900
C9 H9B 0.9900
C57 H57 0.9500
C4 H4A 0.9900
C4 H4B 0.9900
C66 H66 0.9500
C36 H36A 0.9900
C36 H36B 0.9900
C36 C35 1.436(6)
C41 H41 0.9500
C41 C40 1.387(4)
C53 H53 0.9500
C53 C54 1.384(3)
C13 H13A 0.9900
C13 H13B 0.9900
C45 H45 0.9500
C32 H32 1.0000
C32 H32A 1.0000
C32 C33A 1.361(7)
C40 H40 0.9500
C21 H21A 0.9900
C21 H21B 0.9900
C52 H52 0.9500
C54 H54 0.9500
C35 H35A 0.9900
C35 H35B 0.9900
C35 H35C 0.9900
C35 H35D 0.9900
C35 C36A 1.373(9)
C68 H68A 0.9900
C68 H68B 0.9900
Cl5 C69 1.787(4)
Cl6 C69 1.668(4)
C69 H69A 0.9900
C69 H69B 0.9900
C69 H69C 0.9900
C69 H69D 0.9900
C69 Cl6A 1.659(4)
C69 Cl5A 1.652(5)
C33A H33C 0.9900
C33A H33D 0.9900
C36A H36C 0.9900
C36A H36D 0.9900
C68A H68C 0.9900
C68A H68D 0.9900
C68A Cl8A 1.77(2)

loop_
_geom_torsion_atom_site_label_1
_geom_torsion_atom_site_label_2
_geom_torsion_atom_site_label_3
_geom_torsion_atom_site_label_4
_geom_torsion
Ru1 P2 C26 C31 -155.57(18)
Ru1 P2 C26 C27 74.01(18)
Ru1 P2 C20 C25 -171.30(15)
Ru1 P2 C20 C21 60.06(17)
Ru1 P2 C32 C37 54.2(3)
Ru1 P2 C32 C33 -166.1(3)
Ru1 P2 C32 C33A -112.8(6)
Ru1 P1 C8 C9 -174.56(15)
Ru1 P1 C8 C13 -46.2(2)
Ru1 P1 C14 C15 61.89(18)
Ru1 P1 C14 C19 -63.37(19)
Ru1 P1 C2 C3 -155.43(16)
Ru1 P1 C2 C7 75.22(17)
Cr1 O3 C59 C60 15.8(3)
Cr1 O3 C59 C58 -165.90(15)
Cr1 O1 C44 C43 175.98(14)
Cr1 O1 C44 C45 -7.6(3)
Cr1 O2 C46 C47 -170.35(14)
Cr1 O2 C46 C45 11.6(3)
Cr1 O4 C61 C62 165.76(14)
Cr1 O4 C61 C60 -14.1(3)
P2 C26 C27 C28 -173.18(19)
P2 C20 C21 C22 -175.24(17)
P2 C32 C33A C34 -158.6(4)
P1 C8 C9 C10 -175.37(18)
P1 C8 C13 C12 175.65(18)
P1 C14 C19 C18 -178.49(17)
O3 Cr1 N1 Pt1 -20.8(7)
O3 C59 C60 C61 5.2(4)
O3 C59 C58 C57 167.6(3)
O3 C59 C58 C53 -10.9(3)
O1 Cr1 N1 Pt1 -108.8(7)
O1 C44 C43 C38 20.1(3)
O1 C44 C43 C42 -160.4(2)
O1 C44 C45 C46 -4.6(4)
C44 C43 C38 C39 178.0(3)
C44 C43 C42 C41 -178.4(2)
O2 Cr1 N1 Pt1 159.1(7)
O2 C46 C47 C48 171.3(2)
O2 C46 C47 C52 -7.2(3)
O2 C46 C45 C44 2.6(4)
O4 Cr1 N1 Pt1 71.3(7)
O4 C61 C60 C59 -5.9(4)
C8 P1 C14 C15 -175.58(17)
C8 P1 C14 C19 59.2(2)
C8 P1 C2 C3 75.6(2)
C8 P1 C2 C7 -53.78(19)
C43 C44 C45 C46 171.6(2)
C43 C38 C39 C40 0.9(5)
C43 C42 C41 C40 -0.1(4)
C38 C43 C42 C41 1.1(4)
C38 C39 C40 C41 0.1(6)
C37 C36 C35 C34 48.9(6)
C37 C36 C35 C36A -56.1(6)
C37 C32 C33A C34 35.5(8)
C56 C55 C54 C53 1.1(4)
C15 C14 C19 C18 55.2(3)
C14 P1 C8 C9 65.5(2)
C14 P1 C8 C13 -166.08(18)
C14 P1 C2 C3 -36.1(2)
C14 P1 C2 C7 -165.42(16)
C14 C15 C16 C17 58.4(3)
C64 C65 C66 C67 -1.2(4)
C59 C58 C57 C56 -178.0(3)
C59 C58 C53 C54 178.6(2)
C25 C20 C21 C22 54.0(3)
C6 C7 C2 P1 -170.18(17)
C6 C7 C2 C3 56.5(3)
C6 C5 C4 C3 -56.4(3)
C18 C17 C16 C15 -57.7(3)
C17 C18 C19 C14 -55.7(3)
C46 C47 C52 C51 178.7(2)
C48 C49 C50 C51 0.1(4)
C48 C47 C52 C51 0.2(4)
C19 C18 C17 C16 56.5(3)
C49 C48 C47 C46 -178.2(2)
C49 C48 C47 C52 0.3(4)
C31 C26 C27 C28 52.7(3)
C31 C30 C29 C28 -58.0(3)
C12 C11 C10 C9 57.3(3)
C65 C64 C63 C62 1.2(4)
C62 C61 C60 C59 174.2(2)
C62 C67 C66 C65 -0.3(4)
C63 C64 C65 C66 0.8(4)
C63 C62 C61 O4 166.3(2)
C63 C62 C61 C60 -13.8(3)
C63 C62 C67 C66 2.2(4)
C26 P2 C20 C25 -47.2(2)
C26 P2 C20 C21 -175.86(16)
C26 P2 C32 C37 -66.2(3)
C26 P2 C32 C33 73.5(3)
C26 P2 C32 C33A 126.8(6)
C26 C31 C30 C29 53.9(3)
C47 C46 C45 C44 -175.4(2)
C47 C48 C49 C50 -0.5(4)
C61 C62 C63 C64 174.9(2)
C61 C62 C67 C66 -175.5(2)
C55 C56 C57 C58 -0.2(6)
C22 C23 C24 C25 -56.6(3)
C23 C22 C21 C20 -55.8(3)
C33 C34 C35 C36 -49.4(5)
C33 C34 C35 C36A -4.1(7)
C33 C34 C33A C32 60.4(6)
C33 C32 C33A C34 -59.0(5)
C7 C6 C5 C4 55.9(3)
C5 C6 C7 C2 -56.2(3)
C50 C51 C52 C47 -0.5(4)
C60 C59 C58 C57 -14.0(4)
C60 C59 C58 C53 167.5(2)
C16 C15 C14 P1 175.72(17)
C16 C15 C14 C19 -56.7(3)
C27 C28 C29 C30 58.8(4)
C30 C31 C26 P2 179.9(2)
C30 C31 C26 C27 -50.7(3)
C11 C12 C13 C8 56.1(3)
C11 C10 C9 C8 -56.2(3)
C2 P1 C8 C9 -45.8(2)
C2 P1 C8 C13 82.6(2)
C2 P1 C14 C15 -59.87(19)
C2 P1 C14 C19 174.88(18)
C2 C3 C4 C5 56.9(3)
C42 C43 C38 C39 -1.5(4)
C42 C41 C40 C39 -0.5(5)
C34 C33 C32 P2 169.1(3)
C34 C33 C32 C37 -53.0(4)
C34 C33 C32 C33A 54.9(5)
C34 C35 C36A C37 -37.3(9)
C20 P2 C26 C31 79.5(2)
C20 P2 C26 C27 -50.9(2)
C20 P2 C32 C37 176.3(2)
C20 P2 C32 C33 -44.0(4)
C20 P2 C32 C33A 9.2(6)
C20 C25 C24 C23 55.6(3)
C24 C25 C20 P2 176.69(17)
C24 C25 C20 C21 -54.1(3)
C67 C62 C63 C64 -2.6(4)
C67 C62 C61 O4 -16.1(3)
C67 C62 C61 C60 163.8(2)
C29 C28 C27 C26 -56.5(3)
C58 C59 C60 C61 -173.1(2)
C58 C53 C54 C55 -0.9(4)
C9 C8 C13 C12 -54.6(3)
C57 C56 C55 C54 -0.6(5)
C57 C58 C53 C54 0.1(4)
C4 C3 C2 P1 173.64(17)
C4 C3 C2 C7 -56.6(3)
C36 C37 C32 P2 -163.0(3)
C36 C37 C32 C33 52.8(5)
C36 C37 C32 C33A 5.6(6)
C36 C37 C36A C35 -59.8(7)
C36 C35 C36A C37 59.1(6)
C53 C58 C57 C56 0.5(5)
C13 C8 C9 C10 54.9(3)
C13 C12 C11 C10 -57.7(3)
C45 C44 C43 C38 -156.4(2)
C45 C44 C43 C42 23.1(3)
C45 C46 C47 C48 -10.5(3)
C45 C46 C47 C52 171.0(2)
C32 P2 C26 C31 -39.9(2)
C32 P2 C26 C27 -170.30(18)
C32 P2 C20 C25 72.1(2)
C32 P2 C20 C21 -56.6(2)
C32 C37 C36 C35 -49.1(5)
C32 C37 C36A C35 33.6(8)
C32 C33 C34 C35 50.0(4)
C32 C33 C34 C33A -51.1(5)
C21 C22 C23 C24 56.7(3)
C52 C51 C50 C49 0.3(5)
C35 C34 C33A C32 -35.9(8)
C68 Cl7 C68A Cl8A -64(2)
C33A C34 C35 C36 -7.8(6)
C33A C34 C35 C36A 37.6(8)
C36A C37 C36 C35 53.2(6)
C36A C37 C32 P2 157.6(4)
C36A C37 C32 C33 13.5(6)
C36A C37 C32 C33A -33.7(7)
C68A Cl7 C68 Cl8 57.8(19)
